data_1505751
loop_
_publ_author_name
'Xie, Zengqi'
'Yang, Bing'
'Xie, Weijie'
'Liu, Linlin'
'Shen, Fangzhong'
'Wang, Huan'
'Yang, Xuyan'
'Wang, Zhiming'
'Li, Yupeng'
'Hanif, Muddasir'
'Yang, Guangdi'
'Ye, Ling'
'Ma, Yuguang'

_publ_section_title
;
 A class of nonplanar conjugated compounds with aggregation-induced
 emission: structural and optical properties of
 2,5-diphenyl-1,4-distyrylbenzene derivatives with all cis double bonds.
;
_journal_issue 42
_journal_name_full 'The journal of physical chemistry. B'
_journal_page_first 20993
_journal_page_last 21000
_journal_paper_doi 10.1021/jp064069q
_journal_volume 110
_journal_year 2006
_chemical_formula_sum 'C34 H26'
_chemical_formula_weight 434.55
_chemical_name_systematic
; 
 ? 
;
_space_group_IT_number 2
_symmetry_cell_setting triclinic
_symmetry_space_group_name_Hall '-P 1'
_symmetry_space_group_name_H-M 'P -1'
_atom_sites_solution_hydrogens geom
_atom_sites_solution_primary direct
_atom_sites_solution_secondary difmap
_audit_creation_method SHELXL-97
_cell_angle_alpha 97.67(3)
_cell_angle_beta 90.92(3)
_cell_angle_gamma 96.00(3)
_cell_formula_units_Z 2
_cell_length_a 5.4867(11)
_cell_length_b 12.864(3)
_cell_length_c 17.893(4)
_cell_measurement_temperature 293(2)
_cell_measurement_theta_max 27.48
_cell_measurement_theta_min 1.15
_cell_volume 1244.2(5)
_computing_structure_refinement 'SHELXL-97 (Sheldrick, 1997)'
_computing_structure_solution 'SHELXS-97 (Sheldrick, 1990)'
_diffrn_ambient_temperature 293(2)
_diffrn_measured_fraction_theta_full 0.926
_diffrn_measured_fraction_theta_max 0.926
_diffrn_radiation_monochromator graphite
_diffrn_radiation_source 'fine-focus sealed tube'
_diffrn_radiation_type MoK\a
_diffrn_radiation_wavelength 0.71073
_diffrn_reflns_av_R_equivalents 0.0000
_diffrn_reflns_av_sigmaI/netI 0.1637
_diffrn_reflns_limit_h_max 7
_diffrn_reflns_limit_h_min 0
_diffrn_reflns_limit_k_max 16
_diffrn_reflns_limit_k_min -16
_diffrn_reflns_limit_l_max 22
_diffrn_reflns_limit_l_min -23
_diffrn_reflns_number 5280
_diffrn_reflns_theta_full 27.48
_diffrn_reflns_theta_max 27.48
_diffrn_reflns_theta_min 1.15
_exptl_absorpt_coefficient_mu 0.065
_exptl_absorpt_correction_type empirical
_exptl_crystal_colour colorless
_exptl_crystal_density_diffrn 1.160
_exptl_crystal_density_method 'not measured'
_exptl_crystal_F_000 460
_exptl_crystal_size_max 0.562
_exptl_crystal_size_mid 0.332
_exptl_crystal_size_min 0.042
_refine_diff_density_max 0.143
_refine_diff_density_min -0.181
_refine_diff_density_rms 0.036
_refine_ls_extinction_coef 0.0102(10)
_refine_ls_extinction_expression Fc^*^=kFc[1+0.001xFc^2^\l^3^/sin(2\q)]^-1/4^
_refine_ls_extinction_method SHELXL
_refine_ls_goodness_of_fit_ref 0.971
_refine_ls_hydrogen_treatment mixed
_refine_ls_matrix_type full
_refine_ls_number_parameters 412
_refine_ls_number_reflns 5280
_refine_ls_number_restraints 0
_refine_ls_restrained_S_all 0.971
_refine_ls_R_factor_all 0.2091
_refine_ls_R_factor_gt 0.0646
_refine_ls_shift/su_max 0.066
_refine_ls_shift/su_mean 0.008
_refine_ls_structure_factor_coef Fsqd
_refine_ls_weighting_details 'calc w=1/[\s^2^(Fo^2^)+(0.0226P)^2^+0.0000P] where P=(Fo^2^+2Fc^2^)/3'
_refine_ls_weighting_scheme calc
_refine_ls_wR_factor_gt 0.0887
_refine_ls_wR_factor_ref 0.1086
_reflns_number_gt 1828
_reflns_number_total 5280
_reflns_threshold_expression >2sigma(I)
_cod_data_source_file jp064069qsi20060629_045727.cif
_cod_data_source_block cisgama
_cod_depositor_comments
;
The following automatic conversions were performed:

'_symmetry_cell_setting' value 'Triclinic' changed to 'triclinic'
according to /home/saulius/struct/CIF-dictionaries/cif_core.dic
dictionary named 'cif_core.dic' version 2.4.1 from 2010-06-29.

Automatic conversion script
Id: cif_fix_values 1715 2011-07-08 13:25:40Z adriana 
;
_cod_original_cell_volume 1244.2(4)
_cod_original_sg_symbol_H-M P-1
_cod_database_code 1505751

loop_
_symmetry_equiv_pos_as_xyz
'x, y, z'
'-x, -y, -z'

loop_
_atom_site_label
_atom_site_type_symbol
_atom_site_fract_x
_atom_site_fract_y
_atom_site_fract_z
_atom_site_U_iso_or_equiv
_atom_site_adp_type
_atom_site_occupancy
_atom_site_symmetry_multiplicity
_atom_site_calc_flag
C17 C 0.8026(6) 1.2364(3) 0.41918(17) 0.0571(9) Uani 1 1 d
C17' C 0.2642(7) 1.2612(3) 0.10925(19) 0.0631(10) Uani 1 1 d
H17 H 0.677(4) 1.2630(19) 0.4472(12) 0.039(8) Uiso 1 1 d
H17' H 0.136(4) 1.2774(18) 0.0883(13) 0.035(8) Uiso 1 1 d
C16 C 0.9602(7) 1.3016(3) 0.38142(19) 0.0632(9) Uani 1 1 d
C16' C 0.4154(7) 1.3371(3) 0.15520(19) 0.0718(10) Uani 1 1 d
H16 H 0.922(5) 1.379(2) 0.3863(14) 0.084(10) Uiso 1 1 d
H16' H 0.387(5) 1.415(2) 0.1564(13) 0.069(9) Uiso 1 1 d
C15 C 1.1491(7) 1.2610(3) 0.34250(19) 0.0648(10) Uani 1 1 d
C15' C 0.6087(7) 1.3091(3) 0.1937(2) 0.0725(11) Uani 1 1 d
H15 H 1.261(5) 1.301(2) 0.3199(14) 0.061(10) Uiso 1 1 d
H15' H 0.719(5) 1.360(2) 0.2249(15) 0.080(11) Uiso 1 1 d
C14 C 1.1848(6) 1.1576(3) 0.34083(18) 0.0613(9) Uani 1 1 d
C14' C 0.6543(6) 1.2064(3) 0.1875(2) 0.0751(11) Uani 1 1 d
H14 H 1.312(5) 1.120(2) 0.3022(15) 0.088(10) Uiso 1 1 d
H14' H 0.782(5) 1.181(2) 0.2185(15) 0.087(11) Uiso 1 1 d
C13 C 1.0230(6) 1.0920(3) 0.37783(16) 0.0536(8) Uani 1 1 d
C13' C 0.5000(6) 1.1310(3) 0.1425(2) 0.0661(10) Uani 1 1 d
H13 H 1.051(4) 1.0212(18) 0.3747(11) 0.028(6) Uiso 1 1 d
H13' H 0.531(4) 1.062(2) 0.1343(13) 0.050(9) Uiso 1 1 d
C12 C 0.8294(5) 1.1301(2) 0.41734(15) 0.0455(7) Uani 1 1 d
C12' C 0.3039(5) 1.1568(2) 0.10253(15) 0.0508(8) Uani 1 1 d
H11 H 0.833(6) 0.776(3) 0.419(2) 0.124(16) Uiso 1 1 d
H11' H 0.359(7) 0.831(3) 0.068(2) 0.168(19) Uiso 1 1 d
C11 C 0.7116(8) 0.7188(4) 0.4020(2) 0.0810(12) Uani 1 1 d
C11' C 0.2803(7) 0.7625(4) 0.0869(2) 0.0770(11) Uani 1 1 d
H10 H 0.824(7) 0.618(3) 0.479(2) 0.158(16) Uiso 1 1 d
H10' H 0.436(6) 0.663(3) 0.0086(19) 0.120(15) Uiso 1 1 d
C10 C 0.7038(9) 0.6213(4) 0.4304(3) 0.1039(15) Uani 1 1 d
C10' C 0.3277(9) 0.6659(4) 0.0511(2) 0.0942(14) Uani 1 1 d
H9 H 0.555(7) 0.475(3) 0.421(2) 0.128(14) Uiso 1 1 d
H9' H 0.224(6) 0.510(3) 0.0443(18) 0.103(15) Uiso 1 1 d
C9 C 0.5452(11) 0.5393(4) 0.3981(3) 0.1086(17) Uani 1 1 d
C9' C 0.1996(10) 0.5757(4) 0.0676(3) 0.0961(15) Uani 1 1 d
H8 H 0.317(9) 0.474(4) 0.314(3) 0.20(2) Uiso 1 1 d
H8' H -0.076(6) 0.528(3) 0.1309(19) 0.102(15) Uiso 1 1 d
C8 C 0.4031(11) 0.5476(4) 0.3375(3) 0.1229(18) Uani 1 1 d
C8' C 0.0235(10) 0.5822(4) 0.1199(3) 0.0935(14) Uani 1 1 d
H7 H 0.274(8) 0.647(3) 0.271(2) 0.19(2) Uiso 1 1 d
H7' H -0.145(6) 0.693(2) 0.1930(16) 0.081(12) Uiso 1 1 d
C7 C 0.4134(8) 0.6419(3) 0.3085(2) 0.0936(13) Uani 1 1 d
C7' C -0.0236(8) 0.6788(4) 0.1572(2) 0.0804(12) Uani 1 1 d
H5 H 0.560(4) 0.8224(18) 0.2519(13) 0.052(8) Uiso 1 1 d
H5' H 0.055(4) 0.8872(18) 0.2361(14) 0.054(9) Uiso 1 1 d
C6 C 0.5653(5) 0.7302(2) 0.34059(16) 0.0560(8) Uani 1 1 d
C6' C 0.1071(6) 0.7713(3) 0.14097(17) 0.0572(9) Uani 1 1 d
H4 H 0.565(6) 0.982(2) 0.3095(17) 0.109(12) Uiso 1 1 d
H4' H 0.034(5) 1.027(2) 0.1870(16) 0.081(11) Uiso 1 1 d
C5 C 0.5683(6) 0.8295(3) 0.30827(18) 0.0568(9) Uani 1 1 d
C5' C 0.0646(6) 0.8734(3) 0.1823(2) 0.0610(9) Uani 1 1 d
H1 H 0.699(4) 1.169(2) 0.5609(13) 0.062(8) Uiso 1 1 d
H1' H 0.159(4) 1.1445(18) -0.0353(12) 0.029(8) Uiso 1 1 d
C4 C 0.5718(5) 0.9274(3) 0.34271(17) 0.0544(9) Uani 1 1 d
C4' C 0.0478(6) 0.9634(3) 0.15474(18) 0.0571(9) Uani 1 1 d
C3 C 0.6602(5) 1.0617(2) 0.45874(16) 0.0456(7) Uani 1 1 d
C3' C 0.1439(5) 1.0754(2) 0.05181(16) 0.0496(8) Uani 1 1 d
C2 C 0.5464(5) 0.9630(2) 0.42335(16) 0.0471(8) Uani 1 1 d
C2' C 0.0350(5) 0.9812(2) 0.07550(16) 0.0499(8) Uani 1 1 d
C1 C 0.6104(5) 1.0959(2) 0.53326(17) 0.0473(8) Uani 1 1 d
C1' C 0.1046(6) 1.0900(3) -0.02250(19) 0.0545(9) Uani 1 1 d

loop_
_atom_site_aniso_label
_atom_site_aniso_U_11
_atom_site_aniso_U_22
_atom_site_aniso_U_33
_atom_site_aniso_U_23
_atom_site_aniso_U_13
_atom_site_aniso_U_12
C17 0.055(2) 0.048(2) 0.067(2) 0.0048(18) 0.0114(18) 0.002(2)
C17' 0.066(2) 0.061(3) 0.064(2) 0.0159(19) -0.008(2) 0.004(2)
C16 0.067(2) 0.038(2) 0.085(2) 0.0154(19) 0.009(2) -0.004(2)
C16' 0.092(3) 0.053(3) 0.068(2) 0.007(2) -0.005(2) -0.006(2)
C15 0.068(3) 0.060(3) 0.063(2) 0.018(2) 0.005(2) -0.019(2)
C15' 0.075(3) 0.070(3) 0.064(2) 0.000(2) -0.004(2) -0.018(2)
C14 0.055(2) 0.061(3) 0.064(2) 0.0074(19) 0.0096(18) -0.014(2)
C14' 0.060(2) 0.077(3) 0.081(3) -0.007(2) -0.016(2) -0.002(2)
C13 0.058(2) 0.037(2) 0.067(2) 0.0064(17) 0.0075(17) 0.0088(18)
C13' 0.053(2) 0.061(3) 0.083(2) 0.006(2) -0.0007(19) 0.008(2)
C12 0.0449(18) 0.037(2) 0.0531(17) 0.0036(15) 0.0001(15) -0.0005(16)
C12' 0.0458(19) 0.051(2) 0.0543(19) 0.0052(16) 0.0008(16) 0.0010(16)
C11 0.084(3) 0.075(3) 0.082(3) 0.007(2) -0.016(2) 0.007(3)
C11' 0.076(3) 0.071(3) 0.088(3) 0.017(2) 0.020(2) 0.019(2)
C10 0.142(4) 0.090(4) 0.086(3) 0.013(3) -0.024(3) 0.045(3)
C10' 0.109(4) 0.092(4) 0.090(3) 0.021(3) 0.029(3) 0.032(3)
C9 0.182(5) 0.062(4) 0.086(4) 0.015(3) 0.007(3) 0.025(4)
C9' 0.123(4) 0.080(4) 0.087(3) -0.001(3) 0.001(3) 0.031(4)
C8 0.198(5) 0.052(3) 0.113(4) 0.014(3) -0.015(4) -0.016(3)
C8' 0.104(4) 0.069(4) 0.107(4) 0.023(3) 0.008(3) -0.006(3)
C7 0.118(3) 0.054(3) 0.102(3) 0.007(2) -0.027(3) -0.014(2)
C7' 0.087(3) 0.077(3) 0.081(3) 0.021(2) 0.015(2) 0.011(3)
C6 0.063(2) 0.050(2) 0.0514(19) -0.0033(16) 0.0020(17) 0.0015(18)
C6' 0.055(2) 0.067(3) 0.053(2) 0.0194(19) 0.0029(17) 0.0062(19)
C5 0.067(2) 0.051(2) 0.050(2) 0.0049(18) 0.0017(17) -0.0023(18)
C5' 0.062(2) 0.067(3) 0.054(2) 0.0091(19) 0.0073(18) 0.0022(19)
C4 0.063(2) 0.048(2) 0.051(2) 0.0089(18) 0.0058(16) -0.0049(18)
C4' 0.061(2) 0.056(3) 0.052(2) 0.0037(19) -0.0013(17) 0.0006(19)
C3 0.0411(18) 0.039(2) 0.0575(19) 0.0129(15) 0.0030(15) -0.0010(15)
C3' 0.0429(18) 0.058(2) 0.0476(19) 0.0059(16) 0.0044(15) 0.0054(16)
C2 0.0479(19) 0.039(2) 0.0547(19) 0.0094(15) 0.0049(15) 0.0020(15)
C2' 0.0431(18) 0.051(2) 0.0538(19) 0.0061(16) 0.0040(15) 0.0003(16)
C1 0.0473(19) 0.0341(19) 0.058(2) 0.0043(16) 0.0028(16) -0.0043(15)
C1' 0.053(2) 0.046(2) 0.064(2) 0.0120(19) 0.0085(18) 0.0001(18)

loop_
_atom_type_symbol
_atom_type_description
_atom_type_scat_dispersion_real
_atom_type_scat_dispersion_imag
_atom_type_scat_source
C C 0.0033 0.0016 'International Tables Vol C Tables 4.2.6.8 and 6.1.1.4'
H H 0.0000 0.0000 'International Tables Vol C Tables 4.2.6.8 and 6.1.1.4'

loop_
_geom_angle_atom_site_label_1
_geom_angle_atom_site_label_2
_geom_angle_atom_site_label_3
_geom_angle
_geom_angle_site_symmetry_1
_geom_angle_site_symmetry_3
C12 C17 C16 121.4(3) . .
C12' C17' C16' 120.8(3) . .
C15 C16 C17 119.6(3) . .
C15' C16' C17' 120.1(4) . .
C14 C15 C16 120.7(4) . .
C14' C15' C16' 120.4(4) . .
C15 C14 C13 119.5(4) . .
C15' C14' C13' 119.1(4) . .
C12 C13 C14 121.4(3) . .
C12' C13' C14' 122.0(4) . .
C13 C12 C17 117.4(3) . .
C13 C12 C3 121.9(3) . .
C17 C12 C3 120.7(3) . .
C17' C12' C13' 117.6(3) . .
C17' C12' C3' 120.8(3) . .
C13' C12' C3' 121.5(3) . .
C6 C11 C10 120.8(4) . .
C10' C11' C6' 121.3(4) . .
C9 C10 C11 119.1(4) . .
C9' C10' C11' 120.6(5) . .
C8 C9 C10 121.3(5) . .
C8' C9' C10' 119.2(5) . .
C9 C8 C7 119.9(5) . .
C9' C8' C7' 120.7(5) . .
C8 C7 C6 121.7(4) . .
C8' C7' C6' 120.4(4) . .
C11 C6 C7 117.1(4) . .
C11 C6 C5 123.0(3) . .
C7 C6 C5 119.9(3) . .
C11' C6' C7' 117.6(4) . .
C11' C6' C5' 121.7(3) . .
C7' C6' C5' 120.6(3) . .
C4 C5 C6 129.6(3) . .
C4' C5' C6' 127.8(3) . .
C5 C4 C2 128.2(3) . .
C5' C4' C2' 128.5(4) . .
C1 C3 C2 119.4(3) . .
C1 C3 C12 119.2(3) . .
C2 C3 C12 121.3(3) . .
C1' C3' C2' 117.9(3) . .
C1' C3' C12' 119.2(3) . .
C2' C3' C12' 122.8(3) . .
C1 C2 C3 117.3(3) 2_676 .
C1 C2 C4 120.5(3) 2_676 .
C3 C2 C4 122.0(3) . .
C1' C2' C3' 117.5(3) 2_575 .
C1' C2' C4' 120.6(3) 2_575 .
C3' C2' C4' 121.6(3) . .
C3 C1 C2 123.3(3) . 2_676
C3' C1' C2' 124.6(3) . 2_575

loop_
_geom_bond_atom_site_label_1
_geom_bond_atom_site_label_2
_geom_bond_distance
_geom_bond_site_symmetry_2
C17 C12 1.387(4) .
C17 C16 1.387(4) .
C17' C12' 1.373(4) .
C17' C16' 1.383(4) .
C16 C15 1.368(4) .
C16' C15' 1.361(4) .
C15 C14 1.361(4) .
C15' C14' 1.360(5) .
C14 C13 1.397(4) .
C14' C13' 1.380(5) .
C13 C12 1.382(3) .
C13' C12' 1.376(4) .
C12 C3 1.487(4) .
C12' C3' 1.490(4) .
C11 C6 1.383(4) .
C11 C10 1.411(5) .
C11' C10' 1.371(5) .
C11' C6' 1.370(4) .
C10 C9 1.354(6) .
C10' C9' 1.362(6) .
C9 C8 1.348(6) .
C9' C8' 1.357(6) .
C8 C7 1.379(5) .
C8' C7' 1.381(5) .
C7 C6 1.388(4) .
C7' C6' 1.391(4) .
C6 C5 1.469(4) .
C6' C5' 1.462(4) .
C5 C4 1.324(4) .
C5' C4' 1.329(4) .
C4 C2 1.468(4) .
C4' C2' 1.468(4) .
C3 C1 1.388(4) .
C3 C2 1.417(4) .
C3' C1' 1.384(4) .
C3' C2' 1.413(4) .
C2 C1 1.400(4) 2_676
C2' C1' 1.387(4) 2_575
C1 C2 1.400(4) 2_676
C1' C2' 1.387(4) 2_575
